data_7122050
loop_
_publ_author_name
'Yan, Chao'
'Yang, Hongwei'
'Qi, Xiujuan'
'Jin, Yunhe'
'Wang, Kangcai'
'Liu, Tianlin'
'Tian, Junjun'
'Nie, Fude'
'Cheng, Guangbin'
'Zhang, Qinghua'

_publ_section_title
;
 A simple and versatile strategy for taming FOX-7.
;
_journal_issue 67
_journal_name_full 'Chemical communications (Cambridge, England)'
_journal_page_first 9333
_journal_page_last 9336
_journal_paper_doi 10.1039/c8cc05562a
_journal_volume 54
_journal_year 2018
_chemical_formula_moiety 'C4 H4 Cl N7 O7'
_chemical_formula_sum 'C4 H4 Cl N7 O7'
_chemical_formula_weight 297.59
_space_group_crystal_system monoclinic
_space_group_IT_number 14
_space_group_name_Hall '-P 2ybc'
_space_group_name_H-M_alt 'P 1 21/c 1'
_symmetry_space_group_name_Hall '-P 2ybc'
_symmetry_space_group_name_H-M 'P 1 21/c 1'
_atom_sites_solution_hydrogens geom
_atom_sites_solution_primary dual
_audit_creation_date 2017-12-23
_audit_creation_method
;
Olex2 1.2-beta
(compiled 2016.07.08 svn.r3312 for OlexSys, GUI svn.r5203)
;
_audit_update_record
;
2018-05-30 deposited with the CCDC.
2018-07-27 downloaded from the CCDC.
;
_cell_angle_alpha 90
_cell_angle_beta 106.132(5)
_cell_angle_gamma 90
_cell_formula_units_Z 4
_cell_length_a 8.1381(17)
_cell_length_b 11.242(2)
_cell_length_c 11.677(2)
_cell_measurement_reflns_used 1913
_cell_measurement_temperature 173
_cell_measurement_theta_max 25.533
_cell_measurement_theta_min 2.565
_cell_volume 1026.2(3)
_computing_cell_refinement 'SAINT v8.34A (Bruker, 2013)'
_computing_data_reduction 'SAINT v8.34A (Bruker, 2013)'
_computing_molecular_graphics 'Olex2 (Dolomanov et al., 2009)'
_computing_publication_material 'Olex2 (Dolomanov et al., 2009)'
_computing_structure_refinement 'ShelXL (Sheldrick, 2015)'
_computing_structure_solution 'ShelXT (Sheldrick, 2015)'
_diffrn_ambient_temperature 173
_diffrn_measured_fraction_theta_full 0.997
_diffrn_measured_fraction_theta_max 0.998
_diffrn_measurement_device_type 'CCD area detector'
_diffrn_measurement_method 'phi and omega scans'
_diffrn_radiation_monochromator graphite
_diffrn_radiation_type MoK\a
_diffrn_radiation_wavelength 0.71073
_diffrn_reflns_av_R_equivalents 0.0385
_diffrn_reflns_av_unetI/netI 0.0364
_diffrn_reflns_Laue_measured_fraction_full 0.997
_diffrn_reflns_Laue_measured_fraction_max 0.998
_diffrn_reflns_limit_h_max 10
_diffrn_reflns_limit_h_min -10
_diffrn_reflns_limit_k_max 14
_diffrn_reflns_limit_k_min -13
_diffrn_reflns_limit_l_max 15
_diffrn_reflns_limit_l_min -13
_diffrn_reflns_number 8999
_diffrn_reflns_point_group_measured_fraction_full 0.997
_diffrn_reflns_point_group_measured_fraction_max 0.998
_diffrn_reflns_theta_full 25.242
_diffrn_reflns_theta_max 27.443
_diffrn_reflns_theta_min 2.565
_exptl_absorpt_coefficient_mu 0.425
_exptl_absorpt_correction_T_max 0.7456
_exptl_absorpt_correction_T_min 0.6821
_exptl_absorpt_correction_type multi-scan
_exptl_absorpt_process_details
;
SADABS-2014/5 (Bruker,2014/5) was used for absorption correction.
wR2(int) was 0.0621 before and 0.0505 after correction.
The Ratio of minimum to maximum transmission is 0.9148.
The \l/2 correction factor is 0.00150.
;
_exptl_crystal_colour 'clear whiteish colourless'
_exptl_crystal_colour_lustre clear
_exptl_crystal_colour_modifier whiteish
_exptl_crystal_colour_primary colourless
_exptl_crystal_density_diffrn 1.926
_exptl_crystal_description block
_exptl_crystal_F_000 600
_exptl_crystal_size_max 0.24
_exptl_crystal_size_mid 0.22
_exptl_crystal_size_min 0.2
_refine_diff_density_max 0.683
_refine_diff_density_min -0.420
_refine_diff_density_rms 0.070
_refine_ls_extinction_method none
_refine_ls_goodness_of_fit_ref 1.055
_refine_ls_hydrogen_treatment constr
_refine_ls_matrix_type full
_refine_ls_number_parameters 172
_refine_ls_number_reflns 2341
_refine_ls_number_restraints 0
_refine_ls_restrained_S_all 1.055
_refine_ls_R_factor_all 0.0581
_refine_ls_R_factor_gt 0.0464
_refine_ls_shift/su_max 0.000
_refine_ls_shift/su_mean 0.000
_refine_ls_structure_factor_coef Fsqd
_refine_ls_weighting_details 'w=1/[\s^2^(Fo^2^)+(0.0589P)^2^+0.8221P] where P=(Fo^2^+2Fc^2^)/3'
_refine_ls_weighting_scheme calc
_refine_ls_wR_factor_gt 0.1201
_refine_ls_wR_factor_ref 0.1262
_reflns_Friedel_coverage 0.000
_reflns_number_gt 1899
_reflns_number_total 2341
_reflns_threshold_expression 'I > 2\s(I)'
_cod_data_source_file c8cc05562a2.cif
_cod_data_source_block a
_cod_depositor_comments 'Adding full bibliography for 7122046--7122052.cif.'
_cod_original_cell_volume 1026.2(4)
_cod_database_code 7122050
_shelx_space_group_comment
;
The symmetry employed for this shelxl refinement is uniquely defined
by the following loop, which should always be used as a source of
symmetry information in preference to the above space-group names.
They are only intended as comments.
;
_olex2_refinement_description
;
1. Fixed Uiso
 At 1.2 times of:
  All C(H,H) groups
2.a Secondary CH2 refined with riding coordinates:
 C3(H3A,H3B), C5(H5A,H5B)
;
_shelx_shelxl_version_number 2014/7
_olex2_submission_special_instructions 'No special instructions were received'

loop_
_space_group_symop_operation_xyz
'x, y, z'
'-x, y+1/2, -z+1/2'
'-x, -y, -z'
'x, -y-1/2, z-1/2'

loop_
_atom_site_label
_atom_site_type_symbol
_atom_site_fract_x
_atom_site_fract_y
_atom_site_fract_z
_atom_site_U_iso_or_equiv
_atom_site_adp_type
_atom_site_occupancy
_atom_site_site_symmetry_order
_atom_site_calc_flag
_atom_site_refinement_flags_posn
Cl1 Cl 0.01931(8) 0.49336(6) 0.66309(6) 0.0344(2) Uani 1 1 d .
O4 O 0.1930(2) 0.18195(15) 0.69171(17) 0.0309(4) Uani 1 1 d .
O2 O 0.0610(2) 0.26545(17) 0.89188(16) 0.0347(5) Uani 1 1 d .
O6 O 0.6156(3) 0.17877(18) 0.70289(19) 0.0412(5) Uani 1 1 d .
N3 N 0.3991(2) 0.39952(18) 0.67680(17) 0.0200(4) Uani 1 1 d .
O3 O -0.0698(2) 0.24502(19) 0.62639(18) 0.0407(5) Uani 1 1 d .
O5 O 0.3655(3) 0.39366(19) 0.48682(17) 0.0392(5) Uani 1 1 d .
N2 N 0.4137(2) 0.39080(17) 0.88185(17) 0.0204(4) Uani 1 1 d .
O1 O 0.0801(3) 0.45668(19) 0.91354(18) 0.0401(5) Uani 1 1 d .
O7 O 0.6668(3) 0.16585(18) 0.8943(2) 0.0422(5) Uani 1 1 d .
N1 N 0.0873(2) 0.36478(19) 0.86166(18) 0.0233(4) Uani 1 1 d .
N7 N 0.0802(2) 0.25633(18) 0.67930(18) 0.0240(4) Uani 1 1 d .
N5 N 0.6642(2) 0.34749(17) 0.81257(18) 0.0213(4) Uani 1 1 d .
N6 N 0.6445(2) 0.22131(19) 0.8021(2) 0.0259(5) Uani 1 1 d .
N4 N 0.2932(3) 0.38559(19) 0.56437(18) 0.0267(5) Uani 1 1 d .
C2 C 0.3297(3) 0.38996(19) 0.7729(2) 0.0170(4) Uani 1 1 d .
C1 C 0.1355(3) 0.3762(2) 0.7424(2) 0.0185(5) Uani 1 1 d .
C3 C 0.5861(3) 0.4086(2) 0.7009(2) 0.0246(5) Uani 1 1 d .
H3A H 0.6231 0.3714 0.6353 0.030 Uiso 1 1 calc R
H3B H 0.6213 0.4932 0.7069 0.030 Uiso 1 1 calc R
C5 C 0.6010(3) 0.3947(2) 0.9095(2) 0.0260(5) Uani 1 1 d .
H5A H 0.6398 0.4781 0.9255 0.031 Uiso 1 1 calc R
H5B H 0.6511 0.3480 0.9828 0.031 Uiso 1 1 calc R

loop_
_atom_site_aniso_label
_atom_site_aniso_U_11
_atom_site_aniso_U_22
_atom_site_aniso_U_33
_atom_site_aniso_U_23
_atom_site_aniso_U_13
_atom_site_aniso_U_12
Cl1 0.0274(3) 0.0346(4) 0.0398(4) 0.0097(3) 0.0068(3) 0.0088(3)
O4 0.0344(10) 0.0205(9) 0.0395(11) -0.0037(8) 0.0129(8) -0.0019(7)
O2 0.0419(10) 0.0356(11) 0.0307(10) 0.0105(8) 0.0170(8) 0.0008(9)
O6 0.0513(12) 0.0328(11) 0.0437(12) -0.0142(9) 0.0201(10) -0.0004(9)
N3 0.0168(8) 0.0232(10) 0.0195(10) 0.0007(8) 0.0044(7) -0.0009(7)
O3 0.0252(9) 0.0499(13) 0.0417(12) -0.0116(10) 0.0006(8) -0.0127(9)
O5 0.0421(11) 0.0547(13) 0.0241(10) 0.0012(9) 0.0147(8) -0.0078(10)
N2 0.0190(9) 0.0197(10) 0.0213(10) -0.0033(8) 0.0035(7) 0.0030(7)
O1 0.0460(11) 0.0408(12) 0.0394(12) -0.0139(9) 0.0216(9) 0.0037(9)
O7 0.0517(12) 0.0287(11) 0.0487(13) 0.0119(9) 0.0181(10) 0.0053(9)
N1 0.0182(9) 0.0317(12) 0.0210(10) -0.0011(9) 0.0070(7) 0.0038(8)
N7 0.0243(10) 0.0270(11) 0.0212(10) -0.0023(8) 0.0071(8) -0.0057(8)
N5 0.0176(8) 0.0188(10) 0.0275(11) -0.0001(8) 0.0061(7) -0.0002(7)
N6 0.0223(9) 0.0229(11) 0.0355(12) -0.0004(9) 0.0126(8) 0.0021(8)
N4 0.0275(10) 0.0332(12) 0.0187(10) 0.0006(9) 0.0050(8) -0.0032(9)
C2 0.0161(9) 0.0136(10) 0.0213(11) -0.0008(8) 0.0050(8) 0.0010(8)
C1 0.0168(9) 0.0198(11) 0.0193(11) 0.0000(9) 0.0056(8) 0.0010(8)
C3 0.0184(10) 0.0262(13) 0.0303(13) 0.0041(10) 0.0084(9) -0.0014(9)
C5 0.0180(10) 0.0314(14) 0.0248(13) -0.0076(10) -0.0003(9) -0.0011(10)

loop_
_atom_type_symbol
_atom_type_description
_atom_type_scat_dispersion_real
_atom_type_scat_dispersion_imag
_atom_type_scat_source
C C 0.0033 0.0016 'International Tables Vol C Tables 4.2.6.8 and 6.1.1.4'
H H 0.0000 0.0000 'International Tables Vol C Tables 4.2.6.8 and 6.1.1.4'
Cl Cl 0.1484 0.1585 'International Tables Vol C Tables 4.2.6.8 and 6.1.1.4'
N N 0.0061 0.0033 'International Tables Vol C Tables 4.2.6.8 and 6.1.1.4'
O O 0.0106 0.0060 'International Tables Vol C Tables 4.2.6.8 and 6.1.1.4'

loop_
_geom_angle_atom_site_label_1
_geom_angle_atom_site_label_2
_geom_angle_atom_site_label_3
_geom_angle
N4 N3 C2 118.49(18)
N4 N3 C3 122.32(19)
C2 N3 C3 118.70(18)
C2 N2 C5 117.3(2)
O2 N1 C1 116.58(19)
O1 N1 O2 127.4(2)
O1 N1 C1 116.0(2)
O4 N7 C1 115.60(18)
O3 N7 O4 127.3(2)
O3 N7 C1 117.0(2)
N6 N5 C3 112.40(19)
N6 N5 C5 111.73(19)
C3 N5 C5 111.17(19)
O6 N6 N5 117.4(2)
O7 N6 O6 125.9(2)
O7 N6 N5 116.6(2)
O5 N4 N3 113.7(2)
N3 C2 C1 116.39(18)
N2 C2 N3 125.6(2)
N2 C2 C1 118.0(2)
N1 C1 Cl1 107.80(14)
N7 C1 Cl1 111.46(15)
N7 C1 N1 104.07(17)
C2 C1 Cl1 115.03(16)
C2 C1 N1 107.57(17)
C2 C1 N7 110.22(17)
N3 C3 H3A 110.1
N3 C3 H3B 110.1
N5 C3 N3 108.06(18)
N5 C3 H3A 110.1
N5 C3 H3B 110.1
H3A C3 H3B 108.4
N2 C5 H5A 109.1
N2 C5 H5B 109.1
N5 C5 N2 112.64(18)
N5 C5 H5A 109.1
N5 C5 H5B 109.1
H5A C5 H5B 107.8

loop_
_geom_bond_atom_site_label_1
_geom_bond_atom_site_label_2
_geom_bond_distance
Cl1 C1 1.732(2)
O4 N7 1.220(3)
O2 N1 1.208(3)
O6 N6 1.214(3)
N3 N4 1.365(3)
N3 C2 1.393(3)
N3 C3 1.472(3)
O3 N7 1.212(3)
O5 N4 1.213(3)
N2 C2 1.266(3)
N2 C5 1.469(3)
O1 N1 1.207(3)
O7 N6 1.214(3)
N1 C1 1.554(3)
N7 C1 1.542(3)
N5 N6 1.429(3)
N5 C3 1.455(3)
N5 C5 1.466(3)
C2 C1 1.528(3)
C3 H3A 0.9900
C3 H3B 0.9900
C5 H5A 0.9900
C5 H5B 0.9900
